data_7060030
loop_
_publ_author_name
'Attanayake, N. Harsha'
'Kaur, Aman Preet'
'Suduwella, T. Malsha'
'Elliott, Corrine F.'
'Parkin, Sean R.'
'Odom, Susan A.'

_publ_section_title
;
 A stable, highly oxidizing radical cation
;
_journal_issue 42
_journal_name_full 'New Journal of Chemistry'
_journal_page_first 18138
_journal_page_last 18148
_journal_paper_doi 10.1039/D0NJ04434B
_journal_volume 44
_journal_year 2020
_chemical_formula_moiety 'C16 H17 N S, Cl6 Sb'
_chemical_formula_sum 'C16 H17 Cl6 N S Sb'
_chemical_formula_weight 589.82
_space_group_crystal_system orthorhombic
_space_group_IT_number 62
_space_group_name_Hall '-P 2ac 2n'
_space_group_name_H-M_alt 'P n m a'
_atom_sites_solution_hydrogens difmap
_atom_sites_solution_primary direct
_atom_sites_solution_secondary difmap
_audit_creation_method SHELXL-2018/3
_audit_update_record
;
2020-05-28 deposited with the CCDC.	2020-10-08 downloaded from the CCDC.
;
_cell_angle_alpha 90
_cell_angle_beta 90
_cell_angle_gamma 90
_cell_formula_units_Z 4
_cell_length_a 16.2737(4)
_cell_length_b 14.3408(3)
_cell_length_c 9.2087(2)
_cell_measurement_reflns_used 9101
_cell_measurement_temperature 90.0(2)
_cell_measurement_theta_max 27.47
_cell_measurement_theta_min 2.63
_cell_volume 2149.11(8)
_computing_cell_refinement '<i>APEX3</i> (Bruker-AXS, 2016)'
_computing_data_collection '<i>APEX3</i> (Bruker-AXS, 2016)'
_computing_data_reduction '<i>APEX3</i> (Bruker-AXS, 2016)'
_computing_molecular_graphics '<i>XP in SHELXTL</i> (Sheldrick, 2008)'
_computing_publication_material '<i>SHELX</i> (Sheldrick, 2008) and <i>CIFFIX</i> (Parkin, 2013)'
_computing_structure_refinement '<i>SHELXL-2018/3</i> (Sheldrick, 2015b)'
_computing_structure_solution '<i>SHELXT</i> (Sheldrick, 2015a)'
_diffrn_ambient_temperature 90.0(2)
_diffrn_detector_area_resol_mean 7.41
_diffrn_measured_fraction_theta_full 0.998
_diffrn_measured_fraction_theta_max 0.998
_diffrn_measurement_device_type 'Bruker D8 Venture dual source'
_diffrn_measurement_method '\f and \w scans'
_diffrn_radiation_type MoK\a
_diffrn_radiation_wavelength 0.71073
_diffrn_reflns_av_R_equivalents 0.0264
_diffrn_reflns_av_unetI/netI 0.0096
_diffrn_reflns_Laue_measured_fraction_full 0.998
_diffrn_reflns_Laue_measured_fraction_max 0.998
_diffrn_reflns_limit_h_max 21
_diffrn_reflns_limit_h_min -21
_diffrn_reflns_limit_k_max 18
_diffrn_reflns_limit_k_min -18
_diffrn_reflns_limit_l_max 11
_diffrn_reflns_limit_l_min -11
_diffrn_reflns_number 40524
_diffrn_reflns_point_group_measured_fraction_full 0.998
_diffrn_reflns_point_group_measured_fraction_max 0.998
_diffrn_reflns_theta_full 25.242
_diffrn_reflns_theta_max 27.488
_diffrn_reflns_theta_min 2.541
_diffrn_source microsource
_exptl_absorpt_coefficient_mu 2.128
_exptl_absorpt_correction_T_max 0.746
_exptl_absorpt_correction_T_min 0.663
_exptl_absorpt_correction_type multi-scan
_exptl_absorpt_process_details '<i>SADABS</i> (Krause et al., 2015)'
_exptl_crystal_colour blue
_exptl_crystal_density_diffrn 1.823
_exptl_crystal_description block
_exptl_crystal_F_000 1156
_exptl_crystal_size_max 0.200
_exptl_crystal_size_mid 0.170
_exptl_crystal_size_min 0.160
_refine_diff_density_max 0.374
_refine_diff_density_min -0.296
_refine_diff_density_rms 0.049
_refine_ls_extinction_coef 0.00124(14)
_refine_ls_extinction_expression Fc^*^=kFc[1+0.001xFc^2^\l^3^/sin(2\q)]^-1/4^
_refine_ls_extinction_method 'SHELXL-2018/3 (Sheldrick 2018)'
_refine_ls_goodness_of_fit_ref 1.189
_refine_ls_hydrogen_treatment constr
_refine_ls_matrix_type full
_refine_ls_number_parameters 133
_refine_ls_number_reflns 2558
_refine_ls_number_restraints 0
_refine_ls_restrained_S_all 1.189
_refine_ls_R_factor_all 0.0136
_refine_ls_R_factor_gt 0.0129
_refine_ls_shift/su_max 0.001
_refine_ls_shift/su_mean 0.000
_refine_ls_structure_factor_coef Fsqd
_refine_ls_weighting_details 'w=1/[\s^2^(Fo^2^)+(0.0113P)^2^+1.1185P] where P=(Fo^2^+2Fc^2^)/3'
_refine_ls_weighting_scheme calc
_refine_ls_wR_factor_gt 0.0319
_refine_ls_wR_factor_ref 0.0322
_reflns_Friedel_coverage 0.000
_reflns_number_gt 2499
_reflns_number_total 2558
_reflns_threshold_expression 'I > 2\s(I)'
_cod_data_source_file d0nj04434b2.cif
_cod_data_source_block m19048
_cod_depositor_comments 'Adding full bibliography for 7060029--7060032.cif.'
_cod_database_code 7060030
_shelx_shelxl_version_number 2018/3
_shelx_space_group_comment
; 
The symmetry employed for this shelxl refinement is uniquely defined 
by the following loop, which should always be used as a source of 
symmetry information in preference to the above space-group names. 
They are only intended as comments. 
;
_shelx_estimated_absorpt_t_min 0.676
_shelx_estimated_absorpt_t_max 0.727
_exptl_absorpt_special_details
; 
In addition to absorption, multi-scan techniques also correct other slowly 
varying changes in scale factor over reciprocal space, such as those caused 
by X-ray beam inhomogeneity, goniometer imperfection, crystal decomposition, 
crystal longer than the X-ray beam cross section, absorption by the crystal 
mount etc.  These account, by and large, for much of the difference between 
estimated values of Tmin and Tmax and the _exptl_absorpt_correction_ values. 
;

loop_
_space_group_symop_operation_xyz
'x, y, z'
'-x+1/2, -y, z+1/2'
'-x, y+1/2, -z'
'x+1/2, -y+1/2, -z+1/2'
'-x, -y, -z'
'x-1/2, y, -z-1/2'
'x, -y-1/2, z'
'-x-1/2, y-1/2, z-1/2'

loop_
_atom_site_label
_atom_site_type_symbol
_atom_site_fract_x
_atom_site_fract_y
_atom_site_fract_z
_atom_site_U_iso_or_equiv
_atom_site_adp_type
_atom_site_occupancy
_atom_site_site_symmetry_order
_atom_site_calc_flag
_atom_site_refinement_flags_posn
_atom_site_refinement_flags_adp
_atom_site_refinement_flags_occupancy
_atom_site_disorder_assembly
_atom_site_disorder_group
Sb1 Sb 0.21826(2) 0.250000 0.21513(2) 0.01149(4) Uani 1 2 d S T P . .
Cl1 Cl 0.08776(3) 0.250000 0.32899(5) 0.01836(9) Uani 1 2 d S T P . .
Cl2 Cl 0.34988(3) 0.250000 0.10211(5) 0.01723(9) Uani 1 2 d S T P . .
Cl3 Cl 0.17532(2) 0.36814(2) 0.05298(3) 0.02208(7) Uani 1 1 d . . . . .
Cl4 Cl 0.26352(2) 0.36692(2) 0.37871(3) 0.01799(7) Uani 1 1 d . . . . .
N1 N 0.46947(9) 0.250000 0.72963(15) 0.0131(3) Uani 1 2 d S T P . .
C7 C 0.41901(13) 0.2454(15) 0.5928(2) 0.0168(11) Uani 0.5 1 d . . P A -1
H7A H 0.362970 0.269152 0.612339 0.020 Uiso 0.5 1 calc R U P A -1
H7B H 0.414338 0.179758 0.560480 0.020 Uiso 0.5 1 calc R U P A -1
C8 C 0.45852(16) 0.3028(2) 0.4750(3) 0.0260(6) Uani 0.5 1 d . . P A -1
H8A H 0.453924 0.369136 0.499285 0.039 Uiso 0.5 1 calc R U P A -1
H8B H 0.430695 0.290847 0.382446 0.039 Uiso 0.5 1 calc R U P A -1
H8C H 0.516653 0.285815 0.466497 0.039 Uiso 0.5 1 calc R U P A -1
S1 S 0.65354(3) 0.250000 0.79734(5) 0.01574(9) Uani 1 2 d S T P . .
C1 C 0.50252(7) 0.33510(8) 0.77347(12) 0.0133(2) Uani 1 1 d . . . . .
C2 C 0.45170(8) 0.41516(9) 0.78349(13) 0.0173(2) Uani 1 1 d . . . . .
C3 C 0.48891(9) 0.50007(9) 0.80978(15) 0.0224(3) Uani 1 1 d . . . . .
H3 H 0.455630 0.554354 0.815839 0.027 Uiso 1 1 calc R U . . .
C4 C 0.57413(9) 0.50888(9) 0.82784(16) 0.0241(3) Uani 1 1 d . . . . .
H4 H 0.597897 0.568810 0.840863 0.029 Uiso 1 1 calc R U . . .
C5 C 0.62307(8) 0.43139(9) 0.82673(14) 0.0199(3) Uani 1 1 d . . . . .
H5 H 0.680544 0.436999 0.842514 0.024 Uiso 1 1 calc R U . . .
C6 C 0.58780(7) 0.34356(9) 0.80212(12) 0.0142(2) Uani 1 1 d . . . . .
C9 C 0.35930(8) 0.41019(9) 0.77568(15) 0.0223(3) Uani 1 1 d . . . . .
H9A H 0.341703 0.415586 0.674256 0.033 Uiso 1 1 calc R U . . .
H9B H 0.335514 0.461328 0.832392 0.033 Uiso 1 1 calc R U . . .
H9C H 0.340609 0.350425 0.815324 0.033 Uiso 1 1 calc R U . . .

loop_
_atom_site_aniso_label
_atom_site_aniso_U_11
_atom_site_aniso_U_22
_atom_site_aniso_U_33
_atom_site_aniso_U_23
_atom_site_aniso_U_13
_atom_site_aniso_U_12
Sb1 0.01350(6) 0.01027(6) 0.01069(6) 0.000 -0.00155(4) 0.000
Cl1 0.01415(19) 0.0240(2) 0.01696(19) 0.000 -0.00049(16) 0.000
Cl2 0.0178(2) 0.01580(18) 0.0181(2) 0.000 0.00329(16) 0.000
Cl3 0.03053(17) 0.01956(14) 0.01613(14) 0.00420(11) -0.00221(12) 0.00847(12)
Cl4 0.02242(15) 0.01530(13) 0.01625(14) -0.00419(11) -0.00142(11) -0.00285(11)
N1 0.0129(7) 0.0140(7) 0.0125(6) 0.000 -0.0011(5) 0.000
C7 0.0142(8) 0.020(3) 0.0156(8) 0.006(3) -0.0052(7) -0.003(3)
C8 0.0173(12) 0.0470(18) 0.0137(11) 0.0028(12) -0.0012(10) -0.0023(12)
S1 0.01122(19) 0.0193(2) 0.0167(2) 0.000 -0.00049(15) 0.000
C1 0.0156(6) 0.0133(5) 0.0110(5) 0.0018(4) 0.0004(4) -0.0009(4)
C2 0.0203(6) 0.0153(6) 0.0163(6) 0.0028(4) 0.0013(5) 0.0029(5)
C3 0.0300(7) 0.0132(6) 0.0238(6) 0.0021(5) 0.0015(6) 0.0024(5)
C4 0.0328(7) 0.0149(6) 0.0247(7) 0.0005(5) 0.0011(6) -0.0079(5)
C5 0.0201(6) 0.0203(6) 0.0194(6) 0.0009(5) -0.0006(5) -0.0080(5)
C6 0.0154(6) 0.0163(5) 0.0109(5) 0.0013(4) 0.0000(4) -0.0014(5)
C9 0.0188(6) 0.0199(6) 0.0282(7) 0.0029(5) 0.0010(5) 0.0062(5)

loop_
_atom_type_symbol
_atom_type_description
_atom_type_scat_dispersion_real
_atom_type_scat_dispersion_imag
_atom_type_scat_source
C C 0.0033 0.0016 'International Tables Vol C Tables 4.2.6.8 and 6.1.1.4'
H H 0.0000 0.0000 'International Tables Vol C Tables 4.2.6.8 and 6.1.1.4'
Cl Cl 0.1484 0.1585 'International Tables Vol C Tables 4.2.6.8 and 6.1.1.4'
N N 0.0061 0.0033 'International Tables Vol C Tables 4.2.6.8 and 6.1.1.4'
S S 0.1246 0.1234 'International Tables Vol C Tables 4.2.6.8 and 6.1.1.4'
Sb Sb -0.5866 1.5461 'International Tables Vol C Tables 4.2.6.8 and 6.1.1.4'

loop_
_geom_angle_atom_site_label_1
_geom_angle_atom_site_label_2
_geom_angle_atom_site_label_3
_geom_angle
_geom_angle_site_symmetry_1
_geom_angle_site_symmetry_3
_geom_angle_publ_flag
Cl3 Sb1 Cl3 91.561(16) . 7_565 ?
Cl3 Sb1 Cl1 90.833(11) . . ?
Cl3 Sb1 Cl1 90.832(11) 7_565 . ?
Cl3 Sb1 Cl4 89.216(11) . . ?
Cl3 Sb1 Cl4 178.963(12) 7_565 . ?
Cl1 Sb1 Cl4 89.843(11) . . ?
Cl3 Sb1 Cl4 178.961(12) . 7_565 ?
Cl3 Sb1 Cl4 89.216(11) 7_565 7_565 ?
Cl1 Sb1 Cl4 89.844(11) . 7_565 ?
Cl4 Sb1 Cl4 89.998(15) . 7_565 ?
Cl3 Sb1 Cl2 89.418(11) . . ?
Cl3 Sb1 Cl2 89.419(11) 7_565 . ?
Cl1 Sb1 Cl2 179.640(15) . . ?
Cl4 Sb1 Cl2 89.902(11) . . ?
Cl4 Sb1 Cl2 89.901(11) 7_565 . ?
C1 N1 C1 122.28(14) 7_565 . ?
C1 N1 C7 114.5(8) 7_565 . ?
C1 N1 C7 119.4(8) . . ?
N1 C7 C8 110.2(7) . . ?
N1 C7 H7A 109.6 . . ?
C8 C7 H7A 109.6 . . ?
N1 C7 H7B 109.6 . . ?
C8 C7 H7B 109.6 . . ?
H7A C7 H7B 108.1 . . ?
C7 C8 H8A 109.5 . . ?
C7 C8 H8B 109.5 . . ?
H8A C8 H8B 109.5 . . ?
C7 C8 H8C 109.5 . . ?
H8A C8 H8C 109.5 . . ?
H8B C8 H8C 109.5 . . ?
C6 S1 C6 102.82(8) 7_565 . ?
N1 C1 C6 120.44(11) . . ?
N1 C1 C2 120.19(11) . . ?
C6 C1 C2 119.31(11) . . ?
C3 C2 C1 118.00(12) . . ?
C3 C2 C9 119.17(12) . . ?
C1 C2 C9 122.72(12) . . ?
C2 C3 C4 122.26(13) . . ?
C2 C3 H3 118.9 . . ?
C4 C3 H3 118.9 . . ?
C5 C4 C3 120.12(12) . . ?
C5 C4 H4 119.9 . . ?
C3 C4 H4 119.9 . . ?
C4 C5 C6 119.52(12) . . ?
C4 C5 H5 120.2 . . ?
C6 C5 H5 120.2 . . ?
C5 C6 C1 120.50(11) . . ?
C5 C6 S1 116.81(9) . . ?
C1 C6 S1 122.57(9) . . ?
C2 C9 H9A 109.5 . . ?
C2 C9 H9B 109.5 . . ?
H9A C9 H9B 109.5 . . ?
C2 C9 H9C 109.5 . . ?
H9A C9 H9C 109.5 . . ?
H9B C9 H9C 109.5 . . ?

loop_
_geom_bond_atom_site_label_1
_geom_bond_atom_site_label_2
_geom_bond_distance
_geom_bond_site_symmetry_2
_geom_bond_publ_flag
Sb1 Cl3 2.3640(3) . ?
Sb1 Cl3 2.3640(3) 7_565 ?
Sb1 Cl1 2.3684(4) . ?
Sb1 Cl4 2.3712(3) . ?
Sb1 Cl4 2.3713(3) 7_565 ?
Sb1 Cl2 2.3814(4) . ?
N1 C1 1.3934(13) 7_565 ?
N1 C1 1.3935(14) . ?
N1 C7 1.505(3) . ?
C7 C8 1.507(12) . ?
C7 H7A 0.9900 . ?
C7 H7B 0.9900 . ?
C8 H8A 0.9800 . ?
C8 H8B 0.9800 . ?
C8 H8C 0.9800 . ?
S1 C6 1.7166(13) 7_565 ?
S1 C6 1.7166(13) . ?
C1 C6 1.4178(17) . ?
C1 C2 1.4180(17) . ?
C2 C3 1.3812(19) . ?
C2 C9 1.5071(18) . ?
C3 C4 1.403(2) . ?
C3 H3 0.9500 . ?
C4 C5 1.3672(19) . ?
C4 H4 0.9500 . ?
C5 C6 1.4026(17) . ?
C5 H5 0.9500 . ?
C9 H9A 0.9800 . ?
C9 H9B 0.9800 . ?
C9 H9C 0.9800 . ?

loop_
_geom_torsion_atom_site_label_1
_geom_torsion_atom_site_label_2
_geom_torsion_atom_site_label_3
_geom_torsion_atom_site_label_4
_geom_torsion
_geom_torsion_site_symmetry_1
_geom_torsion_site_symmetry_2
_geom_torsion_site_symmetry_3
_geom_torsion_site_symmetry_4
_geom_torsion_publ_flag
C1 N1 C7 C8 -116.4(10) 7_565 . . . ?
C1 N1 C7 C8 42.2(10) . . . . ?
C1 N1 C1 C6 30.6(2) 7_565 . . . ?
C7 N1 C1 C6 -126.3(2) . . . . ?
C1 N1 C1 C2 -152.27(10) 7_565 . . . ?
C7 N1 C1 C2 50.8(3) . . . . ?
N1 C1 C2 C3 -172.12(12) . . . . ?
C6 C1 C2 C3 5.05(17) . . . . ?
N1 C1 C2 C9 11.67(19) . . . . ?
C6 C1 C2 C9 -171.16(11) . . . . ?
C1 C2 C3 C4 -0.6(2) . . . . ?
C9 C2 C3 C4 175.76(13) . . . . ?
C2 C3 C4 C5 -3.2(2) . . . . ?
C3 C4 C5 C6 2.3(2) . . . . ?
C4 C5 C6 C1 2.21(19) . . . . ?
C4 C5 C6 S1 178.25(11) . . . . ?
N1 C1 C6 C5 171.21(12) . . . . ?
C2 C1 C6 C5 -5.95(18) . . . . ?
N1 C1 C6 S1 -4.60(17) . . . . ?
C2 C1 C6 S1 178.24(9) . . . . ?
C6 S1 C6 C5 168.48(7) 7_565 . . . ?
C6 S1 C6 C1 -15.57(14) 7_565 . . . ?
